data_4311857
loop_
_publ_author_name
'Xavier Sala'
'Isabel Romero'
'Montserrat Rodr\'iguez'
'Antoni Llobet'
'Gabriel Gonz\'alez'
'Manuel Mart\'inez'
'Jordi Benet-Buchholz'

_publ_contact_author
;
    Dr. Benet-Buchholz, Jordi
    Bayer Industry Services    
    Analytics X-Ray Laboratory
    Geb. Q18, Raum 490
    BAYER AG
    D-51368 Leverkusen, Germany
;
_publ_contact_author_email jordi.benet-buchholz.jb@bayerindustry.de
_publ_contact_author_fax '049 214 30 50677'
_publ_contact_author_phone '049 214 30 65852'
_publ_section_title
;
 Synthesis, Structure, and Substitution Mechanism of New Ru(II) Complexes
 Containing 1,4,7-Trithiacyclononane and 1,10-Phenanthroline Ligands
;
_journal_name_full 'Inorganic Chemistry'
_journal_page_first 5403
_journal_page_last 5409
_journal_paper_doi 10.1021/ic0497533
_journal_volume 43
_journal_year 2004
_chemical_formula_sum 'C23 H27 Cl2 N3 O9 Ru S3'
_chemical_formula_weight 757.63
_chemical_name_common
;
 [Ru(1,10-phenantroline)(pyridine)(1,4,7-trithiacyclononane](ClO4)2
;
_space_group_IT_number 2
_symmetry_cell_setting triclinic
_symmetry_space_group_name_Hall '-P 1'
_symmetry_space_group_name_H-M 'P -1'
_atom_sites_solution_hydrogens geom
_atom_sites_solution_primary direct
_atom_sites_solution_secondary difmap
_audit_creation_method SHELXL-97
_cell_angle_alpha 64.4410(10)
_cell_angle_beta 76.3940(10)
_cell_angle_gamma 83.7040(10)
_cell_formula_units_Z 2
_cell_length_a 11.0103(4)
_cell_length_b 11.7826(4)
_cell_length_c 12.0065(4)
_cell_measurement_temperature 153(2)
_cell_volume 1365.68(8)
_computing_cell_refinement 'Bruker SAINT program Vers. 5.0'
_computing_data_collection 'Bruker SMART CCD area detector system'
_computing_data_reduction 'Bruker SAINT program Vers. 5.0'
_computing_molecular_graphics 'SHELXL-97 (Sheldrick, 1997)'
_computing_publication_material 'SHELXL-97 (Sheldrick, 1997)'
_computing_structure_refinement 'SHELXL-97 (Sheldrick, 1997)'
_computing_structure_solution 'SHELXS-97 (Sheldrick, 1990)'
_diffrn_ambient_temperature 153(2)
_diffrn_detector_area_resol_mean 512
_diffrn_detector_type 'Smart 1000 CCD area detector'
_diffrn_measured_fraction_theta_full 0.920
_diffrn_measured_fraction_theta_max 0.920
_diffrn_measurement_device_type 'four-circle diffractometer Bruker P4'
_diffrn_measurement_method
;
 Fullsphere data collection, phi and omega scans,
 in omega at 0.3 deg scan width, three runs with 98, 67 and 67 frames, phi=0 deg
 in phi at 0.3 deg scan width, two runs with 1207 frames, omega=-32 deg
;
_diffrn_measurement_specimen_support 'magnetic support whith 20 micron nylon fiber cryoloop'
_diffrn_radiation_monochromator graphite
_diffrn_radiation_type MoK\a
_diffrn_radiation_wavelength 0.71073
_diffrn_reflns_av_R_equivalents 0.0553
_diffrn_reflns_av_sigmaI/netI 0.0415
_diffrn_reflns_limit_h_max 16
_diffrn_reflns_limit_h_min -16
_diffrn_reflns_limit_k_max 17
_diffrn_reflns_limit_k_min -17
_diffrn_reflns_limit_l_max 17
_diffrn_reflns_limit_l_min -17
_diffrn_reflns_number 21001
_diffrn_reflns_theta_full 31.51
_diffrn_reflns_theta_max 31.51
_diffrn_reflns_theta_min 1.90
_diffrn_source 'rotating anode X-ray tube'
_diffrn_source_current 180
_diffrn_source_power 44
_diffrn_source_size '10 mm x 0.5 mm fine focus'
_diffrn_source_type 'MACScience Co. M18X-HF'
_exptl_absorpt_coefficient_mu 1.058
_exptl_absorpt_correction_T_max 1.000000
_exptl_absorpt_correction_T_min 0.358801
_exptl_absorpt_correction_type empirical
_exptl_crystal_colour yellow
_exptl_crystal_density_diffrn 1.842
_exptl_crystal_density_method 'not measured'
_exptl_crystal_description block
_exptl_crystal_F_000 768
_exptl_crystal_preparation
;
 Evaporation of water at room temperature
;
_exptl_crystal_size_max 0.4
_exptl_crystal_size_mid 0.4
_exptl_crystal_size_min 0.4
_refine_diff_density_max 1.393
_refine_diff_density_min -1.600
_refine_diff_density_rms 0.150
_refine_ls_extinction_method none
_refine_ls_goodness_of_fit_ref 1.049
_refine_ls_hydrogen_treatment mixed
_refine_ls_matrix_type full
_refine_ls_number_parameters 516
_refine_ls_number_reflns 8381
_refine_ls_number_restraints 0
_refine_ls_restrained_S_all 1.049
_refine_ls_R_factor_all 0.0462
_refine_ls_R_factor_gt 0.0436
_refine_ls_shift/su_max 0.002
_refine_ls_shift/su_mean 0.000
_refine_ls_structure_factor_coef Fsqd
_refine_ls_weighting_details 'calc w=1/[\s^2^(Fo^2^)+(0.0747P)^2^+1.4389P] where P=(Fo^2^+2Fc^2^)/3'
_refine_ls_weighting_scheme calc
_refine_ls_wR_factor_gt 0.1189
_refine_ls_wR_factor_ref 0.1221
_reflns_number_gt 7770
_reflns_number_total 8381
_reflns_threshold_expression >2sigma(I)
_cod_data_source_file ic0497533si20040225_023759_1.cif
_cod_data_source_block xs01gig
_cod_depositor_comments
;
The following automatic conversions were performed:
'_symmetry_cell_setting' value 'Triclinic' changed to 'triclinic'
according to '/home/saulius/struct/CIF-dictionaries/cif_core.dic'
dictionary named 'cif_core.dic' version 2.4.1 from 2010-06-29.

Automatic conversion script
Id: cif_fix_enum 1527 2010-12-29 10:47:43Z saulius 

The following automatic conversions were performed:

data name '_diffrn_measurement_specimen_suppport' was replaced with
'_diffrn_measurement_specimen_support' as specified in the
replacement file 'data/replacement-values/replacement_tags.lst'.

Automatic conversion script
Id: cif_correct_tags 9268 2022-04-12 08:56:07Z antanas 
;
_cod_database_code 4311857

loop_
_symmetry_equiv_pos_as_xyz
'x, y, z'
'-x, -y, -z'

loop_
_atom_site_label
_atom_site_type_symbol
_atom_site_fract_x
_atom_site_fract_y
_atom_site_fract_z
_atom_site_U_iso_or_equiv
_atom_site_adp_type
_atom_site_occupancy
_atom_site_symmetry_multiplicity
_atom_site_calc_flag
_atom_site_refinement_flags
_atom_site_disorder_assembly
_atom_site_disorder_group
Ru1 Ru 0.736637(14) 0.240953(14) 0.101627(15) 0.01632(7) Uani 1 1 d . . .
N1 N 0.63167(18) 0.30281(18) 0.23544(18) 0.0202(4) Uani 1 1 d . . .
S1 S 0.83838(5) 0.16243(5) -0.04166(6) 0.02175(12) Uani 1 1 d . . .
S2 S 0.61111(5) 0.35637(5) -0.03853(5) 0.01847(11) Uani 1 1 d . . .
C2 C 0.6466(2) 0.4049(2) 0.2513(2) 0.0227(4) Uani 1 1 d . . .
H2A H 0.714(3) 0.458(3) 0.200(3) 0.021(8) Uiso 1 1 d . . .
S3 S 0.87460(5) 0.40562(5) -0.00006(6) 0.01994(11) Uani 1 1 d . . .
C3 C 0.5634(3) 0.4398(2) 0.3391(2) 0.0276(5) Uani 1 1 d . . .
H3A H 0.579(4) 0.515(4) 0.348(4) 0.047(11) Uiso 1 1 d . . .
C4 C 0.4614(3) 0.3670(3) 0.4133(2) 0.0283(5) Uani 1 1 d . . .
H4A H 0.412(4) 0.388(4) 0.466(4) 0.032(9) Uiso 1 1 d . . .
C5 C 0.4425(2) 0.2576(2) 0.4003(2) 0.0237(4) Uani 1 1 d . . .
C6 C 0.3401(2) 0.1747(3) 0.4751(2) 0.0305(5) Uani 1 1 d . . .
H6A H 0.273(4) 0.199(4) 0.532(4) 0.049(12) Uiso 1 1 d . . .
C7 C 0.3294(2) 0.0679(3) 0.4615(2) 0.0314(6) Uani 1 1 d . . .
H7A H 0.265(4) 0.013(4) 0.509(4) 0.034(9) Uiso 1 1 d . . .
C8 C 0.4186(2) 0.0354(2) 0.3720(2) 0.0250(5) Uani 1 1 d . . .
C9 C 0.4137(3) -0.0755(3) 0.3568(3) 0.0302(5) Uani 1 1 d . . .
H9A H 0.350(4) -0.142(4) 0.412(4) 0.043(11) Uiso 1 1 d . . .
C10 C 0.5025(3) -0.0970(2) 0.2690(3) 0.0300(5) Uani 1 1 d . . .
H10A H 0.501(5) -0.165(5) 0.253(5) 0.064(14) Uiso 1 1 d . . .
C11 C 0.5978(2) -0.0088(2) 0.1927(2) 0.0251(4) Uani 1 1 d . . .
H11A H 0.657(3) -0.025(3) 0.131(3) 0.020(7) Uiso 1 1 d . . .
N12 N 0.60573(18) 0.09663(18) 0.20470(19) 0.0198(3) Uani 1 1 d . . .
C13 C 0.5179(2) 0.1180(2) 0.2948(2) 0.0204(4) Uani 1 1 d . . .
C14 C 0.5303(2) 0.2289(2) 0.3105(2) 0.0201(4) Uani 1 1 d . . .
C15 C 0.9638(2) 0.2734(3) -0.1463(3) 0.0299(5) Uani 1 1 d . . .
H15A H 1.033(4) 0.224(4) -0.167(4) 0.032(9) Uiso 1 1 d . . .
H15B H 0.946(3) 0.319(3) -0.215(3) 0.022(8) Uiso 1 1 d . . .
C16 C 1.0050(2) 0.3417(3) -0.0802(3) 0.0280(5) Uani 1 1 d . . .
H16A H 1.060(3) 0.403(3) -0.134(3) 0.024(8) Uiso 1 1 d . . .
H16B H 1.055(4) 0.281(4) -0.017(4) 0.041(10) Uiso 1 1 d . . .
C17 C 0.6700(2) 0.5155(2) -0.1018(2) 0.0234(4) Uani 1 1 d . . .
H17A H 0.637(3) 0.571(4) -0.177(3) 0.031(9) Uiso 1 1 d . . .
H17B H 0.632(3) 0.551(4) -0.046(4) 0.032(9) Uiso 1 1 d . . .
C18 C 0.8111(2) 0.5223(2) -0.1335(2) 0.0240(4) Uani 1 1 d . . .
H18A H 0.840(3) 0.609(3) -0.146(3) 0.020(7) Uiso 1 1 d . . .
H18B H 0.848(4) 0.507(4) -0.214(4) 0.034(9) Uiso 1 1 d . . .
C19 C 0.6653(2) 0.3200(2) -0.1764(2) 0.0241(4) Uani 1 1 d . . .
H19A H 0.601(4) 0.321(4) -0.212(4) 0.036(10) Uiso 1 1 d . . .
H19B H 0.719(3) 0.382(3) -0.232(3) 0.023(8) Uiso 1 1 d . . .
C20 C 0.7276(2) 0.1922(2) -0.1426(2) 0.0237(4) Uani 1 1 d . . .
H20A H 0.771(3) 0.187(4) -0.214(3) 0.031(9) Uiso 1 1 d . . .
H20B H 0.667(4) 0.123(4) -0.092(4) 0.040(10) Uiso 1 1 d . . .
N22 N 0.86083(19) 0.13743(19) 0.22165(19) 0.0217(4) Uani 1 1 d . . .
C23 C 0.8891(3) 0.0166(2) 0.2443(3) 0.0277(5) Uani 1 1 d . . .
H23A H 0.846(3) -0.016(3) 0.213(3) 0.018(7) Uiso 1 1 d . . .
C24 C 0.9817(3) -0.0490(3) 0.3084(3) 0.0319(5) Uani 1 1 d . . .
H24A H 1.000(4) -0.137(4) 0.322(4) 0.039(10) Uiso 1 1 d . . .
C25 C 1.0488(3) 0.0117(3) 0.3492(3) 0.0330(6) Uani 1 1 d . . .
H25A H 1.113(4) -0.030(4) 0.389(4) 0.041(10) Uiso 1 1 d . . .
C26 C 1.0176(3) 0.1341(3) 0.3314(3) 0.0331(6) Uani 1 1 d . . .
H26A H 1.065(4) 0.177(4) 0.362(4) 0.037(10) Uiso 1 1 d . . .
C27 C 0.9228(2) 0.1936(2) 0.2684(2) 0.0275(5) Uani 1 1 d . . .
H27A H 0.894(4) 0.278(4) 0.257(4) 0.044(11) Uiso 1 1 d . . .
O1W O 1.2495(3) 0.2906(3) -0.3075(3) 0.0652(9) Uani 1 1 d . . .
H1W H 1.2711 0.2978 -0.2337 0.098 Uiso 1 1 d R . .
H2W H 1.2405 0.3793 -0.3716 0.098 Uiso 1 1 d R . .
Cl1 Cl 1.31336(5) 0.19213(5) 0.01674(6) 0.02476(12) Uani 1 1 d . . .
O1 O 1.2947(3) 0.2093(3) 0.1318(3) 0.0496(6) Uani 1 1 d . . .
O2 O 1.43030(19) 0.1303(2) 0.0005(2) 0.0374(5) Uani 1 1 d . . .
O3 O 1.3143(2) 0.3126(2) -0.0880(3) 0.0514(7) Uani 1 1 d . . .
O4 O 1.2154(2) 0.11714(19) 0.0231(3) 0.0398(5) Uani 1 1 d . . .
Cl2 Cl 1.1339(5) 0.6178(4) -0.4783(4) 0.0660(15) Uani 0.572(16) 1 d P A 1
O1A O 1.1846(9) 0.7344(8) -0.5153(10) 0.053(2) Uani 0.572(16) 1 d P A 1
O2A O 1.1014(11) 0.5514(10) -0.3496(9) 0.062(3) Uani 0.572(16) 1 d P A 1
O3A O 1.0049(15) 0.6526(9) -0.5175(19) 0.140(7) Uani 0.572(16) 1 d P A 1
O4A O 1.1841(13) 0.5336(8) -0.5281(9) 0.112(5) Uani 0.572(16) 1 d P A 1
Cl2A Cl 1.1261(3) 0.6176(2) -0.4809(3) 0.0215(8) Uani 0.428(16) 1 d P A 2
O1A' O 1.0737(12) 0.6422(11) -0.5755(7) 0.068(4) Uani 0.428(16) 1 d P A 2
O2A' O 1.0579(18) 0.5797(17) -0.3606(14) 0.088(6) Uani 0.428(16) 1 d P A 2
O3A' O 1.209(2) 0.716(2) -0.504(2) 0.155(11) Uani 0.428(16) 1 d P A 2
O4A' O 1.2251(16) 0.5270(18) -0.479(2) 0.197(13) Uani 0.428(16) 1 d P A 2

loop_
_atom_site_aniso_label
_atom_site_aniso_U_11
_atom_site_aniso_U_22
_atom_site_aniso_U_33
_atom_site_aniso_U_23
_atom_site_aniso_U_13
_atom_site_aniso_U_12
Ru1 0.01644(9) 0.01171(9) 0.02159(10) -0.00671(7) -0.00627(6) 0.00049(6)
N1 0.0198(8) 0.0158(8) 0.0212(8) -0.0034(7) -0.0057(6) -0.0012(6)
S1 0.0199(2) 0.0183(2) 0.0320(3) -0.0146(2) -0.0084(2) 0.00415(18)
S2 0.0154(2) 0.0165(2) 0.0230(2) -0.00781(18) -0.00489(17) 0.00185(16)
C2 0.0263(10) 0.0195(9) 0.0245(10) -0.0108(8) -0.0045(8) -0.0029(8)
S3 0.0159(2) 0.0162(2) 0.0285(3) -0.0104(2) -0.00394(18) -0.00070(16)
C3 0.0336(12) 0.0226(10) 0.0279(11) -0.0133(9) -0.0042(9) 0.0011(9)
C4 0.0313(12) 0.0307(12) 0.0231(10) -0.0134(9) -0.0027(9) 0.0008(9)
C5 0.0251(10) 0.0251(10) 0.0181(9) -0.0063(8) -0.0035(8) -0.0031(8)
C6 0.0270(11) 0.0370(13) 0.0223(10) -0.0082(10) -0.0005(9) -0.0082(10)
C7 0.0277(11) 0.0353(13) 0.0235(10) -0.0031(10) -0.0036(9) -0.0128(10)
C8 0.0263(10) 0.0231(10) 0.0216(9) -0.0020(8) -0.0090(8) -0.0080(8)
C9 0.0348(12) 0.0240(11) 0.0295(11) -0.0031(9) -0.0132(10) -0.0126(9)
C10 0.0405(13) 0.0173(10) 0.0348(12) -0.0072(9) -0.0162(11) -0.0085(9)
C11 0.0319(11) 0.0170(9) 0.0287(11) -0.0086(8) -0.0119(9) -0.0020(8)
N12 0.0231(8) 0.0147(8) 0.0227(8) -0.0062(7) -0.0099(7) -0.0008(6)
C13 0.0232(9) 0.0167(9) 0.0198(9) -0.0036(7) -0.0088(7) -0.0031(7)
C14 0.0206(9) 0.0179(9) 0.0190(9) -0.0029(7) -0.0075(7) -0.0018(7)
C15 0.0210(10) 0.0321(12) 0.0405(14) -0.0224(11) 0.0006(9) 0.0002(9)
C16 0.0147(9) 0.0291(11) 0.0445(14) -0.0212(11) -0.0027(9) 0.0006(8)
C17 0.0222(9) 0.0152(9) 0.0286(10) -0.0056(8) -0.0065(8) 0.0038(7)
C18 0.0235(10) 0.0162(9) 0.0265(10) -0.0055(8) -0.0011(8) -0.0017(7)
C19 0.0254(10) 0.0239(10) 0.0240(10) -0.0107(9) -0.0075(8) 0.0032(8)
C20 0.0241(10) 0.0243(10) 0.0281(10) -0.0154(9) -0.0076(8) 0.0018(8)
N22 0.0218(8) 0.0192(8) 0.0256(9) -0.0094(7) -0.0088(7) 0.0022(7)
C23 0.0312(11) 0.0225(10) 0.0313(11) -0.0113(9) -0.0126(10) 0.0054(9)
C24 0.0353(13) 0.0310(13) 0.0285(11) -0.0127(10) -0.0109(10) 0.0131(10)
C25 0.0281(11) 0.0402(14) 0.0297(12) -0.0120(11) -0.0133(10) 0.0079(10)
C26 0.0336(13) 0.0379(14) 0.0279(11) -0.0097(10) -0.0136(10) -0.0034(11)
C27 0.0307(11) 0.0243(11) 0.0279(11) -0.0088(9) -0.0101(9) -0.0026(9)
O1W 0.0588(17) 0.0640(19) 0.0570(17) -0.0214(15) 0.0007(14) 0.0172(14)
Cl1 0.0211(2) 0.0151(2) 0.0368(3) -0.0095(2) -0.0072(2) 0.00167(17)
O1 0.0573(15) 0.0455(13) 0.0527(14) -0.0330(12) 0.0023(12) -0.0038(11)
O2 0.0252(9) 0.0375(11) 0.0563(13) -0.0257(10) -0.0148(9) 0.0116(8)
O3 0.0505(13) 0.0233(10) 0.0625(15) 0.0091(10) -0.0297(12) -0.0068(9)
O4 0.0293(9) 0.0239(9) 0.0668(15) -0.0163(10) -0.0141(10) -0.0053(7)
Cl2 0.091(3) 0.061(2) 0.0447(19) -0.0084(16) -0.0336(18) -0.0116(18)
O1A 0.052(3) 0.028(2) 0.061(4) -0.007(2) 0.001(3) -0.014(2)
O2A 0.094(7) 0.045(3) 0.030(3) 0.005(3) -0.013(4) -0.021(4)
O3A 0.146(11) 0.048(4) 0.215(16) 0.010(7) -0.141(11) -0.015(6)
O4A 0.169(10) 0.073(5) 0.083(6) -0.061(5) 0.062(6) -0.037(6)
Cl2A 0.0365(13) 0.0095(11) 0.0130(11) -0.0009(8) 0.0007(9) -0.0079(7)
O1A' 0.095(8) 0.065(6) 0.037(4) 0.005(3) -0.041(4) -0.025(6)
O2A' 0.110(12) 0.091(11) 0.066(9) -0.061(8) 0.066(8) -0.072(9)
O3A' 0.163(16) 0.119(14) 0.128(13) 0.048(10) -0.074(12) -0.122(13)
O4A' 0.183(14) 0.26(2) 0.36(3) -0.28(2) -0.221(19) 0.193(17)

loop_
_atom_type_symbol
_atom_type_description
_atom_type_scat_dispersion_real
_atom_type_scat_dispersion_imag
_atom_type_scat_source
C C 0.0033 0.0016 'International Tables Vol C Tables 4.2.6.8 and 6.1.1.4'
H H 0.0000 0.0000 'International Tables Vol C Tables 4.2.6.8 and 6.1.1.4'
N N 0.0061 0.0033 'International Tables Vol C Tables 4.2.6.8 and 6.1.1.4'
O O 0.0106 0.0060 'International Tables Vol C Tables 4.2.6.8 and 6.1.1.4'
Cl Cl 0.1484 0.1585 'International Tables Vol C Tables 4.2.6.8 and 6.1.1.4'
Ru Ru -1.2594 0.8363 'International Tables Vol C Tables 4.2.6.8 and 6.1.1.4'
S S 0.1246 0.1234 'International Tables Vol C Tables 4.2.6.8 and 6.1.1.4'

loop_
_geom_angle_atom_site_label_1
_geom_angle_atom_site_label_2
_geom_angle_atom_site_label_3
_geom_angle
_geom_angle_site_symmetry_1
_geom_angle_site_symmetry_3
_geom_angle_publ_flag
N12 Ru1 N1 78.92(8) . . ?
N12 Ru1 N22 89.67(7) . . ?
N1 Ru1 N22 92.03(8) . . ?
N12 Ru1 S3 175.55(6) . . ?
N1 Ru1 S3 96.67(5) . . ?
N22 Ru1 S3 89.88(6) . . ?
N12 Ru1 S2 92.75(5) . . ?
N1 Ru1 S2 90.58(5) . . ?
N22 Ru1 S2 176.73(6) . . ?
S3 Ru1 S2 87.87(2) . . ?
N12 Ru1 S1 96.61(6) . . ?
N1 Ru1 S1 175.28(5) . . ?
N22 Ru1 S1 89.42(6) . . ?
S3 Ru1 S1 87.82(2) . . ?
S2 Ru1 S1 88.12(2) . . ?
C2 N1 C14 117.5(2) . . ?
C2 N1 Ru1 129.08(16) . . ?
C14 N1 Ru1 113.31(16) . . ?
C20 S1 C15 102.67(13) . . ?
C20 S1 Ru1 103.23(8) . . ?
C15 S1 Ru1 105.94(9) . . ?
C17 S2 C19 100.75(12) . . ?
C17 S2 Ru1 102.80(8) . . ?
C19 S2 Ru1 106.12(8) . . ?
N1 C2 C3 123.0(2) . . ?
C16 S3 C18 101.37(13) . . ?
C16 S3 Ru1 102.60(9) . . ?
C18 S3 Ru1 106.59(8) . . ?
C4 C3 C2 119.7(2) . . ?
C3 C4 C5 119.1(2) . . ?
C14 C5 C4 117.7(2) . . ?
C14 C5 C6 119.2(2) . . ?
C4 C5 C6 123.1(2) . . ?
C7 C6 C5 120.5(3) . . ?
C6 C7 C8 121.5(2) . . ?
C9 C8 C13 117.5(2) . . ?
C9 C8 C7 123.7(2) . . ?
C13 C8 C7 118.8(2) . . ?
C10 C9 C8 119.0(2) . . ?
C9 C10 C11 120.5(2) . . ?
N12 C11 C10 122.2(3) . . ?
C11 N12 C13 117.7(2) . . ?
C11 N12 Ru1 128.81(18) . . ?
C13 N12 Ru1 113.49(15) . . ?
N12 C13 C8 123.0(2) . . ?
N12 C13 C14 117.25(19) . . ?
C8 C13 C14 119.7(2) . . ?
N1 C14 C5 123.0(2) . . ?
N1 C14 C13 116.7(2) . . ?
C5 C14 C13 120.3(2) . . ?
C16 C15 S1 111.3(2) . . ?
C15 C16 S3 112.60(17) . . ?
C18 C17 S2 113.58(16) . . ?
C17 C18 S3 109.86(15) . . ?
C20 C19 S2 112.10(17) . . ?
C19 C20 S1 113.37(18) . . ?
C23 N22 C27 117.7(2) . . ?
C23 N22 Ru1 120.96(17) . . ?
C27 N22 Ru1 121.02(17) . . ?
N22 C23 C24 122.5(3) . . ?
C25 C24 C23 119.0(3) . . ?
C24 C25 C26 119.2(2) . . ?
C25 C26 C27 118.8(3) . . ?
N22 C27 C26 122.6(3) . . ?
O2 Cl1 O3 109.52(16) . . ?
O2 Cl1 O4 109.32(14) . . ?
O3 Cl1 O4 109.43(14) . . ?
O2 Cl1 O1 108.68(16) . . ?
O3 Cl1 O1 109.30(18) . . ?
O4 Cl1 O1 110.58(16) . . ?
O4A Cl2 O2A 107.3(7) . . ?
O4A Cl2 O1A 124.1(6) . . ?
O2A Cl2 O1A 113.4(8) . . ?
O4A Cl2 O3A 103.5(9) . . ?
O2A Cl2 O3A 103.0(9) . . ?
O1A Cl2 O3A 102.9(6) . . ?
O1A' Cl2A O2A' 121.6(9) . . ?
O1A' Cl2A O4A' 109.8(8) . . ?
O2A' Cl2A O4A' 107.0(12) . . ?
O1A' Cl2A O3A' 112.8(10) . . ?
O2A' Cl2A O3A' 108.0(12) . . ?
O4A' Cl2A O3A' 94.0(14) . . ?

loop_
_geom_bond_atom_site_label_1
_geom_bond_atom_site_label_2
_geom_bond_distance
_geom_bond_site_symmetry_2
_geom_bond_publ_flag
Ru1 N12 2.0936(19) . ?
Ru1 N1 2.098(2) . ?
Ru1 N22 2.1163(19) . ?
Ru1 S3 2.3005(5) . ?
Ru1 S2 2.3019(5) . ?
Ru1 S1 2.3043(6) . ?
N1 C2 1.329(3) . ?
N1 C14 1.371(3) . ?
S1 C20 1.820(2) . ?
S1 C15 1.832(3) . ?
S2 C17 1.821(2) . ?
S2 C19 1.836(3) . ?
C2 C3 1.398(4) . ?
S3 C16 1.815(3) . ?
S3 C18 1.834(2) . ?
C3 C4 1.369(4) . ?
C4 C5 1.406(4) . ?
C5 C14 1.401(3) . ?
C5 C6 1.429(3) . ?
C6 C7 1.357(5) . ?
C7 C8 1.429(4) . ?
C8 C9 1.403(4) . ?
C8 C13 1.407(3) . ?
C9 C10 1.350(5) . ?
C10 C11 1.409(3) . ?
C11 N12 1.325(3) . ?
N12 C13 1.363(3) . ?
C13 C14 1.424(3) . ?
C15 C16 1.511(4) . ?
C17 C18 1.513(3) . ?
C19 C20 1.510(3) . ?
N22 C23 1.344(3) . ?
N22 C27 1.348(3) . ?
C23 C24 1.383(3) . ?
C24 C25 1.373(5) . ?
C25 C26 1.380(5) . ?
C26 C27 1.381(4) . ?
Cl1 O2 1.423(2) . ?
Cl1 O3 1.433(2) . ?
Cl1 O4 1.436(2) . ?
Cl1 O1 1.446(3) . ?
Cl2 O4A 1.373(8) . ?
Cl2 O2A 1.374(10) . ?
Cl2 O1A 1.386(10) . ?
Cl2 O3A 1.558(12) . ?
Cl2A O1A' 1.301(10) . ?
Cl2A O2A' 1.362(12) . ?
Cl2A O4A' 1.437(10) . ?
Cl2A O3A' 1.446(17) . ?

loop_
_geom_torsion_atom_site_label_1
_geom_torsion_atom_site_label_2
_geom_torsion_atom_site_label_3
_geom_torsion_atom_site_label_4
_geom_torsion
_geom_torsion_site_symmetry_1
_geom_torsion_site_symmetry_2
_geom_torsion_site_symmetry_3
_geom_torsion_site_symmetry_4
_geom_torsion_publ_flag
N12 Ru1 N1 C2 178.8(2) . . . . ?
N22 Ru1 N1 C2 89.5(2) . . . . ?
S3 Ru1 N1 C2 -0.6(2) . . . . ?
S2 Ru1 N1 C2 -88.5(2) . . . . ?
S1 Ru1 N1 C2 -162.5(5) . . . . ?
N12 Ru1 N1 C14 -5.26(14) . . . . ?
N22 Ru1 N1 C14 -94.52(15) . . . . ?
S3 Ru1 N1 C14 175.35(14) . . . . ?
S2 Ru1 N1 C14 87.43(14) . . . . ?
S1 Ru1 N1 C14 13.4(7) . . . . ?
N12 Ru1 S1 C20 73.18(10) . . . . ?
N1 Ru1 S1 C20 54.7(6) . . . . ?
N22 Ru1 S1 C20 162.78(10) . . . . ?
S3 Ru1 S1 C20 -107.31(8) . . . . ?
S2 Ru1 S1 C20 -19.37(8) . . . . ?
N12 Ru1 S1 C15 -179.27(11) . . . . ?
N1 Ru1 S1 C15 162.3(6) . . . . ?
N22 Ru1 S1 C15 -89.67(12) . . . . ?
S3 Ru1 S1 C15 0.23(11) . . . . ?
S2 Ru1 S1 C15 88.17(10) . . . . ?
N12 Ru1 S2 C17 157.61(10) . . . . ?
N1 Ru1 S2 C17 78.68(10) . . . . ?
N22 Ru1 S2 C17 -64.6(10) . . . . ?
S3 Ru1 S2 C17 -17.98(9) . . . . ?
S1 Ru1 S2 C17 -105.86(9) . . . . ?
N12 Ru1 S2 C19 -97.04(10) . . . . ?
N1 Ru1 S2 C19 -175.97(10) . . . . ?
N22 Ru1 S2 C19 40.7(10) . . . . ?
S3 Ru1 S2 C19 87.37(9) . . . . ?
S1 Ru1 S2 C19 -0.51(9) . . . . ?
C14 N1 C2 C3 -0.7(3) . . . . ?
Ru1 N1 C2 C3 175.05(18) . . . . ?
N12 Ru1 S3 C16 152.3(7) . . . . ?
N1 Ru1 S3 C16 160.04(11) . . . . ?
N22 Ru1 S3 C16 68.01(12) . . . . ?
S2 Ru1 S3 C16 -109.62(10) . . . . ?
S1 Ru1 S3 C16 -21.42(10) . . . . ?
N12 Ru1 S3 C18 -101.6(7) . . . . ?
N1 Ru1 S3 C18 -93.86(10) . . . . ?
N22 Ru1 S3 C18 174.11(11) . . . . ?
S2 Ru1 S3 C18 -3.52(9) . . . . ?
S1 Ru1 S3 C18 84.68(9) . . . . ?
N1 C2 C3 C4 0.1(4) . . . . ?
C2 C3 C4 C5 0.4(4) . . . . ?
C3 C4 C5 C14 -0.1(4) . . . . ?
C3 C4 C5 C6 178.8(3) . . . . ?
C14 C5 C6 C7 1.5(4) . . . . ?
C4 C5 C6 C7 -177.5(3) . . . . ?
C5 C6 C7 C8 -0.6(4) . . . . ?
C6 C7 C8 C9 178.2(3) . . . . ?
C6 C7 C8 C13 -1.4(4) . . . . ?
C13 C8 C9 C10 -0.7(4) . . . . ?
C7 C8 C9 C10 179.8(2) . . . . ?
C8 C9 C10 C11 -0.8(4) . . . . ?
C9 C10 C11 N12 1.1(4) . . . . ?
C10 C11 N12 C13 0.2(3) . . . . ?
C10 C11 N12 Ru1 -179.28(18) . . . . ?
N1 Ru1 N12 C11 -176.1(2) . . . . ?
N22 Ru1 N12 C11 -84.0(2) . . . . ?
S3 Ru1 N12 C11 -168.2(5) . . . . ?
S2 Ru1 N12 C11 93.8(2) . . . . ?
S1 Ru1 N12 C11 5.4(2) . . . . ?
N1 Ru1 N12 C13 4.41(15) . . . . ?
N22 Ru1 N12 C13 96.55(16) . . . . ?
S3 Ru1 N12 C13 12.3(8) . . . . ?
S2 Ru1 N12 C13 -85.64(14) . . . . ?
S1 Ru1 N12 C13 -174.07(14) . . . . ?
C11 N12 C13 C8 -1.8(3) . . . . ?
Ru1 N12 C13 C8 177.72(17) . . . . ?
C11 N12 C13 C14 177.5(2) . . . . ?
Ru1 N12 C13 C14 -3.0(2) . . . . ?
C9 C8 C13 N12 2.1(3) . . . . ?
C7 C8 C13 N12 -178.3(2) . . . . ?
C9 C8 C13 C14 -177.2(2) . . . . ?
C7 C8 C13 C14 2.4(3) . . . . ?
C2 N1 C14 C5 1.0(3) . . . . ?
Ru1 N1 C14 C5 -175.47(17) . . . . ?
C2 N1 C14 C13 -178.2(2) . . . . ?
Ru1 N1 C14 C13 5.4(2) . . . . ?
C4 C5 C14 N1 -0.5(3) . . . . ?
C6 C5 C14 N1 -179.6(2) . . . . ?
C4 C5 C14 C13 178.6(2) . . . . ?
C6 C5 C14 C13 -0.5(3) . . . . ?
N12 C13 C14 N1 -1.6(3) . . . . ?
C8 C13 C14 N1 177.7(2) . . . . ?
N12 C13 C14 C5 179.2(2) . . . . ?
C8 C13 C14 C5 -1.5(3) . . . . ?
C20 S1 C15 C16 134.8(2) . . . . ?
Ru1 S1 C15 C16 26.9(2) . . . . ?
S1 C15 C16 S3 -48.6(3) . . . . ?
C18 S3 C16 C15 -64.7(2) . . . . ?
Ru1 S3 C16 C15 45.4(2) . . . . ?
C19 S2 C17 C18 -66.0(2) . . . . ?
Ru1 S2 C17 C18 43.4(2) . . . . ?
S2 C17 C18 S3 -49.1(2) . . . . ?
C16 S3 C18 C17 136.87(18) . . . . ?
Ru1 S3 C18 C17 29.89(19) . . . . ?
C17 S2 C19 C20 132.75(18) . . . . ?
Ru1 S2 C19 C20 25.91(19) . . . . ?
S2 C19 C20 S1 -45.7(2) . . . . ?
C15 S1 C20 C19 -68.0(2) . . . . ?
Ru1 S1 C20 C19 42.00(19) . . . . ?
N12 Ru1 N22 C23 51.4(2) . . . . ?
N1 Ru1 N22 C23 130.2(2) . . . . ?
S3 Ru1 N22 C23 -133.08(19) . . . . ?
S2 Ru1 N22 C23 -86.5(10) . . . . ?
S1 Ru1 N22 C23 -45.27(19) . . . . ?
N12 Ru1 N22 C27 -134.8(2) . . . . ?
N1 Ru1 N22 C27 -55.9(2) . . . . ?
S3 Ru1 N22 C27 40.79(19) . . . . ?
S2 Ru1 N22 C27 87.4(10) . . . . ?
S1 Ru1 N22 C27 128.60(19) . . . . ?
C27 N22 C23 C24 -2.7(4) . . . . ?
Ru1 N22 C23 C24 171.3(2) . . . . ?
N22 C23 C24 C25 -0.9(4) . . . . ?
C23 C24 C25 C26 3.6(4) . . . . ?
C24 C25 C26 C27 -2.6(4) . . . . ?
C23 N22 C27 C26 3.8(4) . . . . ?
Ru1 N22 C27 C26 -170.3(2) . . . . ?
C25 C26 C27 N22 -1.2(4) . . . . ?
